data_4020772
loop_
_publ_author_name
'Teresa Olszewska'
'Maria Gdaniec'
'Tadeusz Po\/lo\'nski'

_publ_section_title
;
 Planar Chiral Dianthranilide and Dithiodianthranilide Molecules:
 Optical Resolution, Chiroptical Spectra,
 and Molecular Self-Assembly
;
_journal_name_full 'Journal of Organic Chemistry'
_journal_page_first 1248
_journal_page_last 1255
_journal_paper_doi 10.1021/jo035024d
_journal_volume 69
_journal_year 2004
_chemical_formula_moiety
;
C 14 H10 N2 O2, C2 H6 O S
;
_chemical_formula_sum 'C16 H16 N2 O3 S'
_chemical_formula_weight 316.37
_chemical_name_common
;
(S)-(+)-dianthranilide DMSO 1:1 solvate
;
_space_group_IT_number 19
_symmetry_cell_setting monoclinic
_symmetry_space_group_name_Hall 'P 2ac 2ab'
_symmetry_space_group_name_H-M 'P 21 21 21'
_cell_angle_alpha 90.00
_cell_angle_beta 90.00
_cell_angle_gamma 90.00
_cell_formula_units_Z 4
_cell_length_a 8.7490(10)
_cell_length_b 9.7710(10)
_cell_length_c 18.104(2)
_cell_measurement_temperature 293(2)
_cell_volume 1547.6(3)
_diffrn_ambient_temperature 293(2)
_exptl_crystal_density_diffrn 1.358
_cod_database_code 4020772

loop_
_symmetry_equiv_pos_as_xyz
'x, y, z'
'-x+1/2, -y, z+1/2'
'-x, y+1/2, -z+1/2'
'x+1/2, -y+1/2, -z'

loop_
_atom_site_label
_atom_site_type_symbol
_atom_site_fract_x
_atom_site_fract_y
_atom_site_fract_z
_atom_site_U_iso_or_equiv
_atom_site_adp_type
_atom_site_occupancy
_atom_site_symmetry_multiplicity
_atom_site_calc_flag
_atom_site_refinement_flags
_atom_site_disorder_assembly
_atom_site_disorder_group
S1G S 0.04253(13) 0.85010(11) 0.93276(6) 0.0558(5) Uani 0.855(4) 1 d P . .
S1'G S 0.1190(12) 0.9661(12) 0.9309(7) 0.109(5) Uiso 0.145(4) 1 d P . .
O1G O -0.0470(4) 0.9535(3) 0.89131(17) 0.0860(10) Uani 1 1 d . . .
C1G C 0.2218(5) 0.8426(5) 0.8902(2) 0.0843(13) Uani 1 1 d . . .
H13G H 0.2094 0.7948 0.8442 0.101 Uiso 1 1 d R . .
H12G H 0.2908 0.7927 0.9214 0.101 Uiso 1 1 d R . .
H11G H 0.2626 0.9321 0.8808 0.101 Uiso 1 1 d R . .
C2G C 0.1023(6) 0.9276(6) 1.0154(2) 0.1035(17) Uani 1 1 d . . .
H21G H 0.1630 0.8628 1.0424 0.124 Uiso 1 1 d R . .
H22G H 0.0152 0.9546 1.0442 0.124 Uiso 1 1 d R . .
H23G H 0.1616 1.0078 1.0046 0.124 Uiso 1 1 d R . .
O1 O 0.2779(3) 1.4620(3) 0.86411(15) 0.0670(8) Uani 1 1 d . . .
O2 O -0.2289(2) 1.1973(2) 0.77975(12) 0.0480(6) Uani 1 1 d . . .
N1 N -0.0878(3) 1.2404(3) 0.88012(14) 0.0409(7) Uani 1 1 d . . .
H1N H -0.0873 1.1488 0.8857 0.049 Uiso 1 1 d R . .
N2 N 0.0541(3) 1.4977(3) 0.80797(14) 0.0424(7) Uani 1 1 d . . .
H2N H 0.1072 1.5362 0.7709 0.041 Uiso 1 1 d R . .
C1 C -0.0431(3) 1.3178(3) 0.94329(17) 0.0360(7) Uani 1 1 d . . .
C2 C 0.0597(3) 1.4259(3) 0.93769(18) 0.0353(7) Uani 1 1 d . . .
C3 C 0.1080(4) 1.4887(3) 1.0026(2) 0.0488(9) Uani 1 1 d . . .
H3 H 0.1843 1.5592 1.0000 0.059 Uiso 1 1 d R . .
C4 C 0.0571(4) 1.4474(4) 1.0707(2) 0.0561(10) Uani 1 1 d . . .
H4 H 0.0861 1.4976 1.1140 0.067 Uiso 1 1 d R . .
C5 C -0.0416(4) 1.3393(4) 1.07544(19) 0.0577(9) Uani 1 1 d . . .
H5 H -0.0741 1.3087 1.1233 0.069 Uiso 1 1 d R . .
C6 C -0.0926(4) 1.2753(4) 1.01253(18) 0.0471(9) Uani 1 1 d . . .
H6 H -0.1609 1.1989 1.0170 0.056 Uiso 1 1 d R . .
C7 C 0.1368(4) 1.4626(3) 0.8671(2) 0.0414(8) Uani 1 1 d . . .
C8 C -0.1055(3) 1.5287(3) 0.80562(16) 0.0332(7) Uani 1 1 d . . .
C9 C -0.2154(3) 1.4293(3) 0.81469(16) 0.0330(7) Uani 1 1 d . . .
C10 C -0.3683(3) 1.4630(4) 0.80595(17) 0.0432(9) Uani 1 1 d . . .
H10 H -0.4463 1.3949 0.8123 0.052 Uiso 1 1 d R . .
C11 C -0.4124(4) 1.5951(4) 0.79009(18) 0.0476(9) Uani 1 1 d . . .
H11 H -0.5185 1.6188 0.7857 0.057 Uiso 1 1 d R . .
C12 C -0.3030(4) 1.6933(4) 0.78088(19) 0.0507(10) Uani 1 1 d . . .
H12 H -0.3337 1.7851 0.7691 0.061 Uiso 1 1 d R . .
C13 C -0.1492(3) 1.6621(3) 0.78850(18) 0.0429(8) Uani 1 1 d . . .
H13 H -0.0724 1.7314 0.7824 0.052 Uiso 1 1 d R . .
C14 C -0.1773(3) 1.2804(3) 0.82402(18) 0.0363(8) Uani 1 1 d . . .

loop_
_atom_site_aniso_label
_atom_site_aniso_U_11
_atom_site_aniso_U_22
_atom_site_aniso_U_33
_atom_site_aniso_U_23
_atom_site_aniso_U_13
_atom_site_aniso_U_12
S1G 0.0716(8) 0.0371(7) 0.0589(7) -0.0013(6) -0.0091(7) -0.0039(6)
O1G 0.106(2) 0.0451(15) 0.106(2) -0.0050(16) -0.0352(19) 0.0133(17)
C1G 0.092(3) 0.088(3) 0.073(3) -0.019(3) 0.006(3) 0.000(3)
C2G 0.118(4) 0.128(4) 0.064(3) -0.020(3) -0.004(3) 0.010(4)
O1 0.0314(14) 0.085(2) 0.0848(19) 0.0344(16) -0.0013(13) -0.0024(14)
O2 0.0510(13) 0.0453(13) 0.0477(13) -0.0155(12) -0.0015(12) -0.0028(12)
N1 0.0505(16) 0.0314(14) 0.0407(15) 0.0011(13) -0.0053(14) -0.0021(13)
N2 0.0307(14) 0.0519(16) 0.0445(16) 0.0186(14) 0.0034(13) -0.0012(14)
C1 0.0386(16) 0.0297(16) 0.0398(17) -0.0011(14) -0.0009(17) 0.0039(16)
C2 0.0324(16) 0.0315(16) 0.0421(17) 0.0050(16) -0.0019(17) 0.0033(15)
C3 0.046(2) 0.0401(19) 0.060(2) -0.0019(19) -0.0157(19) 0.0019(18)
C4 0.071(3) 0.055(2) 0.043(2) -0.0044(19) -0.017(2) 0.011(2)
C5 0.071(2) 0.060(2) 0.043(2) 0.006(2) 0.001(2) 0.002(2)
C6 0.056(2) 0.0438(19) 0.042(2) 0.0070(17) 0.0042(18) -0.0088(18)
C7 0.031(2) 0.0361(19) 0.057(2) 0.0126(18) -0.0008(17) -0.0036(16)
C8 0.0280(17) 0.0414(18) 0.0300(17) 0.0074(15) -0.0014(13) 0.0007(15)
C9 0.0313(17) 0.0394(18) 0.0285(17) -0.0023(15) -0.0004(14) 0.0000(16)
C10 0.0303(19) 0.058(2) 0.041(2) -0.0019(18) 0.0019(15) -0.0061(18)
C11 0.0302(19) 0.062(2) 0.051(2) 0.0026(18) -0.0035(17) 0.0107(19)
C12 0.042(2) 0.052(2) 0.057(2) 0.0092(19) -0.0053(18) 0.0133(19)
C13 0.0390(18) 0.043(2) 0.047(2) 0.0108(18) -0.0026(16) -0.0011(17)
C14 0.0295(18) 0.0430(19) 0.0364(19) -0.0025(17) 0.0075(15) -0.0070(15)

loop_
_geom_bond_atom_site_label_1
_geom_bond_atom_site_label_2
_geom_bond_distance
_geom_bond_site_symmetry_2
_geom_bond_publ_flag
S1G O1G 1.482(3) . ?
S1G C1G 1.749(5) . ?
S1G C2G 1.757(5) . ?
S1'G C2G 1.582(12) . ?
S1'G O1G 1.624(11) . ?
S1'G C1G 1.677(12) . ?
C1G H13G 0.9601 . ?
C1G H12G 0.9600 . ?
C1G H11G 0.9600 . ?
C2G H21G 0.9600 . ?
C2G H22G 0.9600 . ?
C2G H23G 0.9601 . ?
O1 C7 1.235(3) . ?
O2 C14 1.227(4) . ?
N1 C14 1.340(4) . ?
N1 C1 1.426(4) . ?
N1 H1N 0.9000 . ?
N2 C7 1.337(4) . ?
N2 C8 1.429(4) . ?
N2 H2N 0.8999 . ?
C1 C6 1.390(4) . ?
C1 C2 1.391(4) . ?
C2 C3 1.391(4) . ?
C2 C7 1.489(5) . ?
C3 C4 1.371(5) . ?
C3 H3 0.9600 . ?
C4 C5 1.367(5) . ?
C4 H4 0.9599 . ?
C5 C6 1.374(4) . ?
C5 H5 0.9601 . ?
C6 H6 0.9600 . ?
C8 C9 1.376(4) . ?
C8 C13 1.394(4) . ?
C9 C10 1.388(4) . ?
C9 C14 1.502(4) . ?
C10 C11 1.378(5) . ?
C10 H10 0.9600 . ?
C11 C12 1.365(5) . ?
C11 H11 0.9600 . ?
C12 C13 1.387(4) . ?
C12 H12 0.9599 . ?
C13 H13 0.9600 . ?
